data_7151363
loop_
_publ_author_name
'van Delden, Richard A.'
'Koumura, Nagatoshi'
'Schoevaars, Annemarie'
'Meetsma, Auke'
'Feringa, Ben L.'

_publ_section_title
;
 A donor--acceptor substituted molecular motor: unidirectional
 rotation driven by visible light
;
_journal_coden_ASTM OBCRAK
_journal_issue 1
_journal_name_full 'Organic & Biomolecular Chemistry'
_journal_page_first 33
_journal_page_last 35
_journal_paper_doi 10.1039/b209378b
_journal_volume 1
_journal_year 2003
_chemical_compound_source 'see text'
_chemical_formula_moiety 'C29 H24 N2 O2 S2'
_chemical_formula_sum 'C29 H24 N2 O2 S2'
_chemical_formula_weight 496.64
_space_group_IT_number 19
_symmetry_cell_setting orthorhombic
_symmetry_space_group_name_Hall 'P 2ac 2ab'
_symmetry_space_group_name_H-M 'P 21 21 21'
_atom_sites_solution_hydrogens mixed
_atom_sites_solution_primary Patterson
_atom_sites_solution_secondary direct
_audit_creation_date '2001-04-04  15:18:49'
_audit_creation_method 'PLATON <TABLE ACC> option'
_cell_angle_alpha 90
_cell_angle_beta 90
_cell_angle_gamma 90
_cell_formula_units_Z 4
_cell_length_a 7.7426(3)
_cell_length_b 12.4048(5)
_cell_length_c 24.867(1)
_cell_measurement_reflns_used 8722
_cell_measurement_temperature 100
_cell_measurement_theta_max 29.58
_cell_measurement_theta_min 2.32
_cell_volume 2388.36(16)
_computing_cell_refinement 'SAINT, Bruker Version 6.02A, 2000'
_computing_data_collection 'SMART, Bruker Version 5.168, 2000'
_computing_data_reduction 'XPREP, Bruker Version 5.1/NT, 2000'
_computing_molecular_graphics
;
PLUTO (Meetsma, 2000) 
PLATON (Spek, 1994)
;
_computing_publication_material
;
PLATON (Spek, 1990)
SHELXL (Sheldrick, 1997)
;
_computing_structure_refinement 'SHELXL-97 (Sheldrick, 1997)'
_computing_structure_solution
;
DIRDIF-99 (Beurskens et al., 1999)
;
_diffrn_ambient_temperature 100(2)
_diffrn_detector_area_resol_mean ' 512x512 / 62x62'
_diffrn_measured_fraction_theta_full 0.956
_diffrn_measured_fraction_theta_max 0.956
_diffrn_measurement_device_type
;
Bruker Smart Apex 
Enraf Nonius CAD-4F diffractometer
;
_diffrn_measurement_method 'phi and omega scans'
_diffrn_radiation_detector
;
CCD area-detector
;
_diffrn_radiation_monochromator 'parallel mounted graphite'
_diffrn_radiation_source 'fine focus sealed Siemens Mo tube '
_diffrn_radiation_type MoK\a
_diffrn_radiation_wavelength 0.71073
_diffrn_reflns_av_R_equivalents 0.0160
_diffrn_reflns_av_sigmaI/netI 0.0170
_diffrn_reflns_limit_h_max 10
_diffrn_reflns_limit_h_min -9
_diffrn_reflns_limit_k_max 16
_diffrn_reflns_limit_k_min -16
_diffrn_reflns_limit_l_max 34
_diffrn_reflns_limit_l_min -33
_diffrn_reflns_number 22638
_diffrn_reflns_reduction_process
;
Intensity data were corrected for Lorentz and polarization
effects, decay and absorption and reduced to F~o~^2^
using SAINT (Bruker, 2000) and SABABS (Sheldrick, 2000)

Intensity data were corrected for Lorentz and polarization effects,
scale variation, for absorption and reduced to F~o~^2^
;
_diffrn_reflns_theta_full 29.69
_diffrn_reflns_theta_max 29.69
_diffrn_reflns_theta_min 2.32
_exptl_absorpt_coefficient_mu 0.254
_exptl_absorpt_correction_T_max 0.9209
_exptl_absorpt_correction_T_min 0.8792
_exptl_absorpt_correction_type Semi-empirical
_exptl_absorpt_process_details '(SADABS (Sheldrick, Bruker, 2000))'
_exptl_crystal_colour red
_exptl_crystal_density_diffrn 1.381
_exptl_crystal_density_method 'Not Measured'
_exptl_crystal_description platelet
_exptl_crystal_F_000 1040
_exptl_crystal_size_max 0.520
_exptl_crystal_size_mid 0.440
_exptl_crystal_size_min 0.330
_refine_diff_density_max 0.389
_refine_diff_density_min -0.236
_refine_diff_density_rms 0.051
_refine_ls_abs_structure_details 'Flack H.D. (1983), Acta Cryst. A39, 876-881'
_refine_ls_abs_structure_Flack 0.59(4)
_refine_ls_extinction_method none
_refine_ls_goodness_of_fit_ref 1.037
_refine_ls_hydrogen_treatment refall/mixed/constr
_refine_ls_matrix_type full
_refine_ls_number_parameters 412
_refine_ls_number_reflns 6379
_refine_ls_number_restraints 0
_refine_ls_restrained_S_all 1.037
_refine_ls_R_factor_all 0.0291
_refine_ls_R_factor_gt 0.0285
_refine_ls_shift/su_max 0.001
_refine_ls_shift/su_mean 0.000
_refine_ls_structure_factor_coef Fsqd
_refine_ls_weighting_details 'calc w=1/[\s^2^(Fo^2^)+(0.0551P)^2^+0.3510P] where P=(Fo^2^+2Fc^2^)/3'
_refine_ls_wR_factor_gt 0.0763
_refine_ls_wR_factor_ref 0.0769
_reflns_number_gt 6253
_reflns_number_total 6379
_reflns_threshold_expression >2sigma(I)
_cod_data_source_file b209378b.txt
_cod_data_source_block c29h24n2
_cod_depositor_comments
;
The following automatic conversions were performed:
'_symmetry_cell_setting' value 'Orthorhombic' changed to 'orthorhombic'
according to '/home/saulius/struct/CIF-dictionaries/cif_core.dic'
dictionary named 'cif_core.dic' version 2.4.1 from 2010-06-29.

Automatic conversion script
Id: cif_fix_enum 1527 2010-12-29 10:47:43Z saulius 

The following automatic conversions were performed:

'_atom_sites_solution_hydrogens' value 'difmap/geom' was changed to
'mixed'.

Automatic conversion script
Id: cif_fix_values 6452 2018-10-05 10:23:21Z andrius 

The following automatic conversions were performed:

data name '_exptl_absorpt_process_detais' was replaced with
'_exptl_absorpt_process_details' as specified in the replacement file
'data/replacement-values/replacement_tags.lst'.

Automatic conversion script
Id: cif_correct_tags 9268 2022-04-12 08:56:07Z antanas 
;
_cod_database_code 7151363
_refine_ls_weighting_sheme calc

loop_
_symmetry_equiv_pos_as_xyz
x,y,z
1/2-x,-y,1/2+z
1/2+x,1/2-y,-z
-x,1/2+y,1/2-z

loop_
_atom_site_aniso_label
_atom_site_aniso_U_11
_atom_site_aniso_U_22
_atom_site_aniso_U_33
_atom_site_aniso_U_23
_atom_site_aniso_U_13
_atom_site_aniso_U_12
S1 0.0242(2) 0.0138(1) 0.0189(1) -0.0022(1) 0.0008(1) 0.0028(1)
S2 0.0234(2) 0.0131(1) 0.0154(1) -0.0027(1) 0.0012(1) 0.0029(1)
O1 0.0405(6) 0.0191(4) 0.0277(5) 0.0034(4) 0.0042(4) -0.0054(4)
O2 0.0265(5) 0.0343(5) 0.0203(4) 0.0118(4) 0.0037(4) -0.0040(4)
N1 0.0186(5) 0.0224(5) 0.0184(5) 0.0058(4) -0.0015(4) -0.0049(4)
N2 0.0199(5) 0.0213(5) 0.0138(4) 0.0030(4) -0.0009(4) 0.0023(4)
C1 0.0104(4) 0.0145(4) 0.0122(5) 0.0000(4) -0.0007(4) 0.0004(4)
C2 0.0127(5) 0.0156(5) 0.0132(5) 0.0006(4) -0.0006(4) -0.0007(4)
C3 0.0143(5) 0.0185(5) 0.0148(5) 0.0039(4) -0.0009(4) -0.0030(4)
C4 0.0161(5) 0.0272(6) 0.0134(5) 0.0005(4) 0.0018(4) -0.0009(5)
C5 0.0160(5) 0.0231(5) 0.0139(5) -0.0028(4) 0.0019(4) 0.0027(4)
C6 0.0133(5) 0.0154(4) 0.0134(5) -0.0012(4) -0.0009(4) 0.0009(4)
C7 0.0144(5) 0.0136(4) 0.0143(5) -0.0010(4) 0.0008(4) 0.0005(4)
C8 0.0183(5) 0.0139(5) 0.0201(5) 0.0004(4) 0.0005(4) 0.0045(4)
C9 0.0187(5) 0.0162(5) 0.0191(5) 0.0036(4) -0.0019(4) 0.0032(5)
C10 0.0143(5) 0.0153(5) 0.0153(5) 0.0019(4) -0.0007(4) -0.0016(4)
C11 0.0130(5) 0.0118(4) 0.0157(5) 0.0002(4) -0.0005(4) -0.0002(4)
C12 0.0105(4) 0.0117(4) 0.0149(5) 0.0010(4) -0.0008(4) -0.0001(4)
C13 0.0137(5) 0.0109(4) 0.0106(5) -0.0006(4) 0.0004(4) -0.0003(4)
C14 0.0129(5) 0.0112(4) 0.0118(5) -0.0009(4) -0.0009(4) -0.0001(4)
C15 0.0110(5) 0.0152(5) 0.0137(5) 0.0017(4) -0.0003(4) 0.0006(4)
C16 0.0108(5) 0.0201(5) 0.0151(5) 0.0017(4) -0.0008(4) 0.0008(4)
C17 0.0151(5) 0.0225(5) 0.0167(5) -0.0012(4) -0.0018(4) -0.0002(4)
C18 0.0189(6) 0.0302(7) 0.0195(6) -0.0062(5) -0.0003(5) -0.0002(5)
C19 0.0224(6) 0.0436(8) 0.0140(5) -0.0013(5) 0.0000(5) 0.0008(6)
C20 0.0194(6) 0.0360(7) 0.0165(5) 0.0070(5) -0.0006(5) 0.0023(5)
C21 0.0139(5) 0.0243(5) 0.0175(5) 0.0052(4) -0.0003(4) 0.0017(5)
C22 0.0188(6) 0.0239(6) 0.0232(6) 0.0091(5) 0.0007(5) 0.0030(5)
C23 0.0195(6) 0.0164(5) 0.0257(6) 0.0043(4) 0.0004(5) 0.0035(5)
C24 0.0126(5) 0.0162(5) 0.0175(5) 0.0006(4) -0.0002(4) 0.0018(4)
C25 0.0180(5) 0.0159(4) 0.0149(5) -0.0014(4) 0.0016(4) 0.0016(4)
C26 0.0119(5) 0.0149(5) 0.0139(5) -0.0006(4) 0.0010(4) 0.0006(4)
C27 0.0131(5) 0.0216(6) 0.0216(6) 0.0001(5) -0.0003(4) -0.0012(4)
C28 0.0246(6) 0.0211(6) 0.0171(6) 0.0001(4) 0.0036(5) 0.0003(5)
C29 0.0337(8) 0.0319(7) 0.0163(6) 0.0071(5) -0.0028(5) 0.0071(6)

loop_
_atom_site_label
_atom_site_type_symbol
_atom_site_thermal_displace_type
_atom_site_fract_x
_atom_site_fract_y
_atom_site_fract_z
_atom_site_occupancy
_atom_site_U_iso_or_equiv
_atom_site_calc_flag
_atom_site_refinement_flags
S1 S Uani 1.20021(4) 0.22629(2) 0.02101(1) 1.000 0.0189(1) . .
S2 S Uani 0.72965(4) 0.68509(2) 0.11201(1) 1.000 0.0173(1) . .
O1 O Uani 0.67744(16) 0.15916(8) 0.15771(4) 1.000 0.0291(3) . .
O2 O Uani 0.55610(14) 0.21798(9) 0.23076(4) 1.000 0.0270(3) . .
N1 N Uani 0.62478(14) 0.23235(9) 0.18667(4) 1.000 0.0198(3) . .
N2 N Uani 0.79484(15) 0.60899(9) -0.12482(4) 1.000 0.0183(3) . .
C1 C Uani 0.78452(14) 0.46717(8) 0.10709(4) 1.000 0.0124(3) . .
C2 C Uani 0.75090(15) 0.36149(9) 0.12354(4) 1.000 0.0138(3) . .
C3 C Uani 0.64729(16) 0.34386(9) 0.16819(5) 1.000 0.0159(3) . .
C4 C Uani 0.56811(17) 0.42731(11) 0.19643(5) 1.000 0.0189(3) . .
C5 C Uani 0.59256(16) 0.53184(10) 0.17852(5) 1.000 0.0177(3) . .
C6 C Uani 0.69906(15) 0.55164(9) 0.13392(4) 1.000 0.0140(3) . .
C7 C Uani 0.75415(15) 0.66148(9) 0.04230(4) 1.000 0.0141(3) . .
C8 C Uani 0.68217(16) 0.73445(9) 0.00631(5) 1.000 0.0174(3) . .
C9 C Uani 0.69951(16) 0.72034(9) -0.04904(5) 1.000 0.0180(3) . .
C10 C Uani 0.78422(16) 0.62881(9) -0.06958(5) 1.000 0.0150(3) . .
C11 C Uani 0.85118(15) 0.55352(9) -0.03244(4) 1.000 0.0135(3) . .
C12 C Uani 0.84148(14) 0.56995(8) 0.02310(5) 1.000 0.0124(3) . .
C13 C Uani 0.90897(15) 0.49077(8) 0.06295(4) 1.000 0.0117(3) . .
C14 C Uani 1.06758(15) 0.44459(9) 0.06188(4) 1.000 0.0120(3) . .
C15 C Uani 1.12326(15) 0.36760(9) 0.10429(5) 1.000 0.0133(3) . .
C16 C Uani 1.12763(15) 0.39475(10) 0.16050(5) 1.000 0.0153(3) . .
C17 C Uani 1.10576(16) 0.50244(10) 0.17915(5) 1.000 0.0181(3) . .
C18 C Uani 1.11231(18) 0.52586(12) 0.23331(5) 1.000 0.0229(4) . .
C19 C Uani 1.13729(18) 0.44321(13) 0.27155(5) 1.000 0.0267(4) . .
C20 C Uani 1.15890(18) 0.33900(12) 0.25471(5) 1.000 0.0240(3) . .
C21 C Uani 1.15740(16) 0.31193(11) 0.19915(5) 1.000 0.0186(3) . .
C22 C Uani 1.18814(17) 0.20479(11) 0.18111(5) 1.000 0.0220(3) . .
C23 C Uani 1.20062(17) 0.18234(10) 0.12746(5) 1.000 0.0205(3) . .
C24 C Uani 1.17368(15) 0.26505(9) 0.08851(5) 1.000 0.0154(3) . .
C25 C Uani 1.19774(16) 0.35254(9) -0.01698(5) 1.000 0.0163(3) . .
C26 C Uani 1.19911(15) 0.45647(9) 0.01700(4) 1.000 0.0136(3) . .
C27 C Uani 1.37951(17) 0.48299(10) 0.03874(5) 1.000 0.0188(3) . .
C28 C Uani 0.95129(18) 0.55915(11) -0.14616(5) 1.000 0.0209(3) . .
C29 C Uani 0.7247(2) 0.69030(12) -0.16081(5) 1.000 0.0273(4) . .
H2 H Uiso 0.808(2) 0.3015(14) 0.1054(7) 1.000 0.021(4) . .
H4 H Uiso 0.501(2) 0.4099(14) 0.2264(7) 1.000 0.021(4) . .
H5 H Uiso 0.538(3) 0.5907(16) 0.1972(7) 1.000 0.027(5) . .
H8 H Uiso 0.617(2) 0.7897(14) 0.0201(7) 1.000 0.023(4) . .
H9 H Uiso 0.649(2) 0.7729(13) -0.0724(6) 1.000 0.017(4) . .
H11 H Uiso 0.902(2) 0.4877(12) -0.0437(6) 1.000 0.014(4) . .
H17 H Uiso 1.087(2) 0.5586(15) 0.1534(7) 1.000 0.021(4) . .
H18 H Uiso 1.101(3) 0.5984(16) 0.2441(8) 1.000 0.031(5) . .
H19 H Uiso 1.139(3) 0.4601(16) 0.3070(8) 1.000 0.028(5) . .
H20 H Uiso 1.178(3) 0.2815(19) 0.2780(9) 1.000 0.046(6) . .
H22 H Uiso 1.204(2) 0.1470(13) 0.2068(6) 1.000 0.015(4) . .
H23 H Uiso 1.224(3) 0.1097(16) 0.1170(8) 1.000 0.033(5) . .
H25 H Uiso 1.104(2) 0.3475(14) -0.0389(7) 1.000 0.017(4) . .
H25' H Uiso 1.295(2) 0.3512(14) -0.0384(7) 1.000 0.020(4) . .
H26 H Uiso 1.166(2) 0.5136(13) -0.0068(6) 1.000 0.015(4) . .
H27 H Uiso 1.426(2) 0.4243(14) 0.0602(7) 1.000 0.018(4) . .
H27' H Uiso 1.456(3) 0.4954(18) 0.0093(9) 1.000 0.040(6) . .
H27" H Uiso 1.376(2) 0.5457(15) 0.0609(7) 1.000 0.025(4) . .
H28 H Uiso 0.921(3) 0.5213(16) -0.1798(8) 1.000 0.028(5) . .
H28' H Uiso 0.989(3) 0.5090(16) -0.1235(8) 1.000 0.026(5) . .
H28" H Uiso 1.034(3) 0.6115(19) -0.1514(9) 1.000 0.044(6) . .
H29 H Uiso 0.729(3) 0.6688(16) -0.1943(8) 1.000 0.031(5) . .
H29' H Uiso 0.599(3) 0.7049(16) -0.1508(8) 1.000 0.031(5) . .
H29" H Uiso 0.788(3) 0.7574(19) -0.1602(8) 1.000 0.043(6) . .

loop_
_atom_type_symbol
_atom_type_description
_atom_type_scat_dispersion_real
_atom_type_scat_dispersion_imag
_atom_type_scat_source
S S 0.1246 0.1234 'International Tables Vol C Tables 4.2.6.8 and 6.1.1.4'
O O 0.0106 0.0060 'International Tables Vol C Tables 4.2.6.8 and 6.1.1.4'
N N 0.0061 0.0033 'International Tables Vol C Tables 4.2.6.8 and 6.1.1.4'
H H 0.0000 0.0000 'International Tables Vol C Tables 4.2.6.8 and 6.1.1.4'
C C 0.0033 0.0016 'International Tables Vol C Tables 4.2.6.8 and 6.1.1.4'

loop_
_geom_angle_atom_site_label_1
_geom_angle_atom_site_label_2
_geom_angle_atom_site_label_3
_geom_angle
_geom_angle_site_symmetry_1
_geom_angle_site_symmetry_2
_geom_angle_site_symmetry_3
_geom_angle_publ_flag
C24 S1 C25 104.94(5) . . . yes
C6 S2 C7 99.34(5) . . . yes
O1 N1 O2 123.93(11) . . . yes
O1 N1 C3 118.26(10) . . . yes
O2 N1 C3 117.80(11) . . . yes
C10 N2 C28 118.72(10) . . . yes
C10 N2 C29 117.45(10) . . . yes
C28 N2 C29 112.34(10) . . . yes
C2 C1 C6 118.16(10) . . . no
C2 C1 C13 121.36(9) . . . no
C6 C1 C13 120.47(9) . . . no
C1 C2 C3 119.33(10) . . . no
N1 C3 C2 117.89(10) . . . yes
N1 C3 C4 119.35(11) . . . yes
C2 C3 C4 122.74(11) . . . no
C3 C4 C5 118.28(11) . . . no
C4 C5 C6 119.90(11) . . . no
S2 C6 C1 119.38(8) . . . yes
S2 C6 C5 119.25(9) . . . yes
C1 C6 C5 121.36(10) . . . no
S2 C7 C8 118.72(9) . . . yes
S2 C7 C12 121.24(8) . . . yes
C8 C7 C12 120.04(10) . . . no
C7 C8 C9 121.03(11) . . . no
C8 C9 C10 120.30(11) . . . no
N2 C10 C9 121.74(11) . . . yes
N2 C10 C11 120.32(10) . . . yes
C9 C10 C11 117.86(11) . . . no
C10 C11 C12 122.00(10) . . . no
C7 C12 C11 118.64(10) . . . no
C7 C12 C13 118.39(10) . . . no
C11 C12 C13 122.83(9) . . . no
C1 C13 C12 113.13(9) . . . no
C1 C13 C14 121.16(9) . . . no
C12 C13 C14 125.69(10) . . . no
C13 C14 C15 121.36(10) . . . no
C13 C14 C26 125.54(10) . . . no
C15 C14 C26 112.91(10) . . . no
C14 C15 C16 123.08(10) . . . no
C14 C15 C24 118.04(11) . . . no
C16 C15 C24 118.88(11) . . . no
C15 C16 C17 122.23(11) . . . no
C15 C16 C21 119.36(11) . . . no
C17 C16 C21 118.40(11) . . . no
C16 C17 C18 120.76(12) . . . no
C17 C18 C19 120.67(13) . . . no
C18 C19 C20 119.77(12) . . . no
C19 C20 C21 121.28(12) . . . no
C16 C21 C20 119.09(12) . . . no
C16 C21 C22 119.19(11) . . . no
C20 C21 C22 121.71(12) . . . no
C21 C22 C23 120.67(12) . . . no
C22 C23 C24 120.41(12) . . . no
S1 C24 C15 123.62(9) . . . yes
S1 C24 C23 115.76(9) . . . yes
C15 C24 C23 120.58(11) . . . no
S1 C25 C26 115.65(8) . . . yes
C14 C26 C25 108.49(9) . . . no
C14 C26 C27 111.88(9) . . . no
C25 C26 C27 112.27(10) . . . no
C1 C2 H2 119.7(10) . . . no
C3 C2 H2 120.8(10) . . . no
C3 C4 H4 118.4(11) . . . no
C5 C4 H4 123.3(11) . . . no
C4 C5 H5 119.7(12) . . . no
C6 C5 H5 120.4(12) . . . no
C7 C8 H8 117.8(11) . . . no
C9 C8 H8 121.0(11) . . . no
C8 C9 H9 118.3(9) . . . no
C10 C9 H9 121.3(9) . . . no
C10 C11 H11 121.9(9) . . . no
C12 C11 H11 116.1(9) . . . no
C16 C17 H17 118.9(11) . . . no
C18 C17 H17 120.4(11) . . . no
C17 C18 H18 118.4(12) . . . no
C19 C18 H18 120.9(12) . . . no
C18 C19 H19 119.3(13) . . . no
C20 C19 H19 120.9(13) . . . no
C19 C20 H20 123.6(14) . . . no
C21 C20 H20 115.2(14) . . . no
C21 C22 H22 120.3(9) . . . no
C23 C22 H22 119.0(9) . . . no
C22 C23 H23 118.1(12) . . . no
C24 C23 H23 121.4(12) . . . no
S1 C25 H25 105.0(11) . . . no
S1 C25 H25' 105.9(11) . . . no
C26 C25 H25 113.0(11) . . . no
C26 C25 H25' 109.0(11) . . . no
H25 C25 H25' 107.7(15) . . . no
C14 C26 H26 110.3(9) . . . no
C25 C26 H26 106.1(9) . . . no
C27 C26 H26 107.6(9) . . . no
C26 C27 H27 111.7(10) . . . no
C26 C27 H27' 109.2(14) . . . no
C26 C27 H27" 110.7(9) . . . no
H27 C27 H27' 108.2(17) . . . no
H27 C27 H27" 107.7(15) . . . no
H27' C27 H27" 109.2(17) . . . no
N2 C28 H28 108.2(13) . . . no
N2 C28 H28' 109.8(14) . . . no
N2 C28 H28" 109.2(14) . . . no
H28 C28 H28' 106.4(18) . . . no
H28 C28 H28" 112.4(19) . . . no
H28' C28 H28" 111(2) . . . no
N2 C29 H29 111.1(14) . . . no
N2 C29 H29' 109.2(11) . . . no
N2 C29 H29" 113.5(13) . . . no
H29 C29 H29' 108.8(19) . . . no
H29 C29 H29" 105.0(18) . . . no
H29' C29 H29" 109.1(18) . . . no

loop_
_geom_bond_atom_site_label_1
_geom_bond_atom_site_label_2
_geom_bond_distance
_geom_bond_site_symmetry_1
_geom_bond_site_symmetry_2
_geom_bond_publ_flag
S1 C24 1.7581(13) . . yes
S1 C25 1.8291(12) . . yes
S2 C6 1.7588(11) . . yes
S2 C7 1.7683(10) . . yes
O1 N1 1.2285(15) . . yes
O2 N1 1.2315(14) . . yes
N1 C3 1.4680(16) . . yes
N2 C10 1.3979(16) . . yes
N2 C28 1.4599(18) . . yes
N2 C29 1.4537(18) . . yes
C1 C2 1.3977(15) . . no
C1 C6 1.4074(15) . . no
C1 C13 1.4896(15) . . no
C2 C3 1.3871(16) . . no
C3 C4 1.3930(18) . . no
C4 C5 1.3840(18) . . no
C5 C6 1.4037(16) . . no
C7 C8 1.3896(16) . . no
C7 C12 1.4051(15) . . no
C8 C9 1.3940(18) . . no
C9 C10 1.4072(16) . . no
C10 C11 1.4121(16) . . no
C11 C12 1.3981(16) . . no
C12 C13 1.4899(15) . . no
C13 C14 1.3554(16) . . no
C14 C15 1.4867(16) . . no
C14 C26 1.5180(15) . . no
C15 C16 1.4382(18) . . no
C15 C24 1.3873(16) . . no
C16 C17 1.4242(18) . . no
C16 C21 1.4256(18) . . no
C17 C18 1.3787(18) . . no
C18 C19 1.412(2) . . no
C19 C20 1.369(2) . . no
C20 C21 1.4219(18) . . no
C21 C22 1.4228(19) . . no
C22 C23 1.3663(18) . . no
C23 C24 1.4263(17) . . no
C25 C26 1.5415(16) . . no
C26 C27 1.5334(17) . . no
C2 H2 0.976(17) . . no
C4 H4 0.934(17) . . no
C5 H5 0.96(2) . . no
C8 H8 0.918(17) . . no
C9 H9 0.957(16) . . no
C11 H11 0.949(15) . . no
C17 H17 0.957(18) . . no
C18 H18 0.94(2) . . no
C19 H19 0.91(2) . . no
C20 H20 0.93(2) . . no
C22 H22 0.968(16) . . no
C23 H23 0.96(2) . . no
C25 H25 0.910(16) . . no
C25 H25' 0.923(16) . . no
C26 H26 0.958(16) . . no
C27 H27 0.972(17) . . no
C27 H27' 0.95(2) . . no
C27 H27" 0.954(18) . . no
C28 H28 0.99(2) . . no
C28 H28' 0.89(2) . . no
C28 H28" 0.92(2) . . no
C29 H29 0.88(2) . . no
C29 H29' 1.02(2) . . no
C29 H29" 0.97(2) . . no

loop_
_geom_contact_atom_site_label_1
_geom_contact_atom_site_label_2
_geom_contact_distance
_geom_contact_site_symmetry_1
_geom_contact_site_symmetry_2
_geom_contact_publ_flag
S1 C11 3.6735(12) . 3_555 no
S1 H27 3.168(17) . . no
S1 H11 3.131(15) . 3_555 no
S2 H28" 3.10(2) . 3_465 no
S2 H20 3.07(2) . 4_755 no
O1 C28 3.2376(17) . 3_455 no
O2 C21 3.3920(17) . 1_455 no
O2 C29 3.3831(17) . 2_665 no
O2 C22 3.1093(17) . 1_455 no
O1 H28' 2.68(2) . 3_455 no
O1 H2 2.415(17) . . no
O2 H4 2.421(17) . . no
O2 H29 2.87(2) . 2_665 no
O2 H5 2.497(19) . 4_645 no
N1 C22 3.4008(17) . 1_455 no
N2 H23 2.77(2) . 3_455 no
C1 C16 3.1030(16) . . no
C1 C17 3.0966(16) . . no
C1 C27 3.5722(17) . 1_455 no
C2 C16 3.0859(16) . . no
C2 C17 3.5381(17) . . no
C2 C15 2.9235(16) . . no
C2 C24 3.5924(16) . . no
C4 C16 3.5486(18) . 1_455 no
C4 C21 3.4879(18) . 1_455 no
C6 C17 3.3990(17) . . no
C6 C27 3.5283(17) . 1_455 no
C11 C26 3.1965(16) . . no
C11 S1 3.6735(12) . 3_455 no
C13 C17 3.2699(16) . . no
C15 C2 2.9235(16) . . no
C16 C4 3.5486(18) . 1_655 no
C16 C1 3.1030(16) . . no
C16 C2 3.0859(16) . . no
C17 C13 3.2699(16) . . no
C17 C2 3.5381(17) . . no
C17 C1 3.0966(16) . . no
C17 C6 3.3990(17) . . no
C21 C4 3.4879(18) . 1_655 no
C21 O2 3.3920(17) . 1_655 no
C22 O2 3.1093(17) . 1_655 no
C22 N1 3.4008(17) . 1_655 no
C23 C28 3.5996(19) . 3_555 no
C24 C27 3.3735(17) . . no
C24 C2 3.5924(16) . . no
C26 C11 3.1965(16) . . no
C27 C6 3.5283(17) . 1_655 no
C27 C24 3.3735(17) . . no
C27 C1 3.5722(17) . 1_655 no
C28 C23 3.5996(19) . 3_455 no
C28 O1 3.2376(17) . 3_555 no
C29 O2 3.3831(17) . 2_664 no
C1 H17 2.846(16) . . no
C1 H27 3.057(16) . 1_455 no
C2 H27 3.069(16) . 1_455 no
C6 H27" 3.092(16) . 1_455 no
C6 H17 3.044(16) . . no
C9 H29" 2.88(2) . . no
C9 H29' 2.65(2) . . no
C10 H8 3.029(16) . 3_565 no
C11 H8 2.848(16) . 3_565 no
C11 H26 2.568(16) . . no
C11 H28' 2.56(2) . . no
C11 H23 3.08(2) . 3_455 no
C12 H8 2.956(16) . 3_565 no
C12 H26 2.712(16) . . no
C13 H17 2.769(17) . . no
C14 H11 2.970(15) . . no
C14 H17 2.684(18) . . no
C14 H2 2.892(17) . . no
C15 H27 2.682(16) . . no
C15 H2 2.575(16) . . no
C16 H2 3.056(16) . . no
C19 H4 3.060(16) . 1_655 no
C20 H4 2.878(16) . 1_655 no
C21 H4 3.002(16) . 1_655 no
C24 H27 2.866(17) . . no
C24 H2 2.898(16) . . no
C25 H2 3.036(17) . 3_555 no
C25 H11 2.915(15) . . no
C26 H11 2.779(15) . . no
C28 H11 2.724(15) . . no
C28 H23 2.83(2) . 3_455 no
C29 H9 2.495(15) . . no
H2 O1 2.415(17) . . no
H2 C14 2.892(17) . . no
H2 C15 2.575(16) . . no
H2 C16 3.056(16) . . no
H2 C24 2.898(16) . . no
H2 C25 3.036(17) . 3_455 no
H2 H25' 2.52(2) . 3_455 no
H4 O2 2.421(17) . . no
H4 C19 3.060(16) . 1_455 no
H4 C20 2.878(16) . 1_455 no
H4 C21 3.002(16) . 1_455 no
H4 H28 2.56(3) . 2_665 no
H5 O2 2.497(19) . 4_655 no
H8 C10 3.029(16) . 3_465 no
H8 C11 2.848(16) . 3_465 no
H8 C12 2.956(16) . 3_465 no
H8 H26 2.49(2) . 3_465 no
H9 C29 2.495(15) . . no
H9 H29' 2.16(3) . . no
H9 H29" 2.44(3) . . no
H11 C14 2.970(15) . . no
H11 C25 2.915(15) . . no
H11 C26 2.779(15) . . no
H11 C28 2.724(15) . . no
H11 H25 2.34(2) . . no
H11 H26 2.26(2) . . no
H11 H28' 2.11(3) . . no
H11 S1 3.131(15) . 3_455 no
H11 H23 2.58(3) . 3_455 no
H17 C1 2.846(16) . . no
H17 C6 3.044(16) . . no
H17 C13 2.769(17) . . no
H17 C14 2.684(18) . . no
H20 H22 2.44(3) . . no
H20 S2 3.07(2) . 4_745 no
H22 H20 2.44(3) . . no
H23 N2 2.77(2) . 3_555 no
H23 C11 3.08(2) . 3_555 no
H23 C28 2.83(2) . 3_555 no
H23 H11 2.58(3) . 3_555 no
H23 H28' 2.53(3) . 3_555 no
H25 H11 2.34(2) . . no
H25' H27' 2.48(3) . . no
H25' H2 2.52(2) . 3_555 no
H26 C11 2.568(16) . . no
H26 C12 2.712(16) . . no
H26 H11 2.26(2) . . no
H26 H8 2.49(2) . 3_565 no
H27 S1 3.168(17) . . no
H27 C1 3.057(16) . 1_655 no
H27 C2 3.069(16) . 1_655 no
H27 C15 2.682(16) . . no
H27 C24 2.866(17) . . no
H27' H25' 2.48(3) . . no
H27" C6 3.092(16) . 1_655 no
H28 H29 2.38(3) . . no
H28 H4 2.56(3) . 2_664 no
H28' C11 2.56(2) . . no
H28' H11 2.11(3) . . no
H28' O1 2.68(2) . 3_555 no
H28' H23 2.53(3) . 3_455 no
H28" S2 3.10(2) . 3_565 no
H29 H28 2.38(3) . . no
H29 O2 2.87(2) . 2_664 no
H29' C9 2.65(2) . . no
H29' H9 2.16(3) . . no
H29" C9 2.88(2) . . no
H29" H9 2.44(3) . . no

loop_
_geom_hbond_atom_site_label_D
_geom_hbond_atom_site_label_H
_geom_hbond_atom_site_label_A
_geom_hbond_distance_DH
_geom_hbond_distance_HA
_geom_hbond_distance_DA
_geom_hbond_angle_DHA
_geom_hbond_site_symmetry_A
_geom_hbond_publ_flag
C5 H5 O2 0.96(2) 2.497(19) 3.4272(16) 162.5(15) 4_655 yes

loop_
_geom_torsion_atom_site_label_1
_geom_torsion_atom_site_label_2
_geom_torsion_atom_site_label_3
_geom_torsion_atom_site_label_4
_geom_torsion
_geom_torsion_site_symmetry_1
_geom_torsion_site_symmetry_2
_geom_torsion_site_symmetry_3
_geom_torsion_site_symmetry_4
_geom_torsion_publ_flag
C25 S1 C24 C15 12.77(12) . . . . no
C25 S1 C24 C23 -169.70(9) . . . . no
C24 S1 C25 C26 7.83(10) . . . . no
C7 S2 C6 C1 33.38(10) . . . . no
C7 S2 C6 C5 -147.90(10) . . . . no
C6 S2 C7 C8 141.86(10) . . . . no
C6 S2 C7 C12 -36.91(11) . . . . no
O1 N1 C3 C4 171.19(12) . . . . no
O1 N1 C3 C2 -10.22(17) . . . . no
O2 N1 C3 C4 -9.77(17) . . . . no
O2 N1 C3 C2 168.81(11) . . . . no
C28 N2 C10 C11 -38.86(17) . . . . no
C29 N2 C10 C9 3.94(18) . . . . no
C28 N2 C10 C9 144.56(12) . . . . no
C29 N2 C10 C11 -179.47(12) . . . . no
C6 C1 C13 C12 -47.10(13) . . . . no
C6 C1 C2 C3 -5.45(16) . . . . no
C13 C1 C2 C3 173.70(10) . . . . no
C2 C1 C6 S2 -176.72(8) . . . . no
C2 C1 C6 C5 4.58(16) . . . . no
C13 C1 C6 S2 4.12(14) . . . . no
C13 C1 C6 C5 -174.58(10) . . . . no
C2 C1 C13 C12 133.77(10) . . . . no
C2 C1 C13 C14 -47.75(15) . . . . no
C6 C1 C13 C14 131.38(11) . . . . no
C1 C2 C3 N1 -175.69(10) . . . . no
C1 C2 C3 C4 2.85(18) . . . . no
C2 C3 C4 C5 0.89(19) . . . . no
N1 C3 C4 C5 179.41(11) . . . . no
C3 C4 C5 C6 -1.84(18) . . . . no
C4 C5 C6 S2 -179.60(10) . . . . no
C4 C5 C6 C1 -0.91(18) . . . . no
C8 C7 C12 C11 -1.11(17) . . . . no
C12 C7 C8 C9 -2.00(18) . . . . no
C8 C7 C12 C13 -176.91(10) . . . . no
S2 C7 C8 C9 179.21(9) . . . . no
S2 C7 C12 C11 177.65(9) . . . . no
S2 C7 C12 C13 1.85(15) . . . . no
C7 C8 C9 C10 2.84(18) . . . . no
C8 C9 C10 C11 -0.53(18) . . . . no
C8 C9 C10 N2 176.14(11) . . . . no
N2 C10 C11 C12 -179.35(11) . . . . no
C9 C10 C11 C12 -2.64(17) . . . . no
C10 C11 C12 C7 3.46(17) . . . . no
C10 C11 C12 C13 179.06(11) . . . . no
C11 C12 C13 C1 -132.40(11) . . . . no
C7 C12 C13 C1 43.21(13) . . . . no
C7 C12 C13 C14 -135.18(12) . . . . no
C11 C12 C13 C14 49.21(16) . . . . no
C1 C13 C14 C26 175.32(10) . . . . no
C1 C13 C14 C15 0.71(16) . . . . no
C12 C13 C14 C15 178.99(10) . . . . no
C12 C13 C14 C26 -6.40(18) . . . . no
C26 C14 C15 C16 126.91(11) . . . . no
C13 C14 C15 C16 -57.85(16) . . . . no
C13 C14 C15 C24 122.37(12) . . . . no
C13 C14 C26 C25 -103.00(13) . . . . no
C13 C14 C26 C27 132.60(12) . . . . no
C26 C14 C15 C24 -52.87(14) . . . . no
C15 C14 C26 C27 -52.40(13) . . . . no
C15 C14 C26 C25 72.00(12) . . . . no
C14 C15 C16 C21 170.60(11) . . . . no
C14 C15 C16 C17 -10.38(18) . . . . no
C16 C15 C24 C23 10.72(17) . . . . no
C14 C15 C24 S1 7.94(16) . . . . no
C24 C15 C16 C17 169.40(11) . . . . no
C24 C15 C16 C21 -9.62(17) . . . . no
C14 C15 C24 C23 -169.48(11) . . . . no
C16 C15 C24 S1 -171.86(9) . . . . no
C15 C16 C21 C20 -179.03(11) . . . . no
C21 C16 C17 C18 -0.35(18) . . . . no
C15 C16 C17 C18 -179.37(12) . . . . no
C17 C16 C21 C22 -176.88(11) . . . . no
C15 C16 C21 C22 2.18(17) . . . . no
C17 C16 C21 C20 1.91(18) . . . . no
C16 C17 C18 C19 -1.3(2) . . . . no
C17 C18 C19 C20 1.4(2) . . . . no
C18 C19 C20 C21 0.2(2) . . . . no
C19 C20 C21 C16 -1.9(2) . . . . no
C19 C20 C21 C22 176.87(13) . . . . no
C20 C21 C22 C23 -174.41(13) . . . . no
C16 C21 C22 C23 4.35(19) . . . . no
C21 C22 C23 C24 -3.4(2) . . . . no
C22 C23 C24 C15 -4.30(19) . . . . no
C22 C23 C24 S1 178.09(10) . . . . no
S1 C25 C26 C27 78.10(11) . . . . no
S1 C25 C26 C14 -46.07(12) . . . . no

loop_
_cod_changelog_entry_id
_cod_changelog_entry_author
_cod_changelog_entry_date
_cod_changelog_entry_text
1 'Vaitkus, Antanas' 2022-05-06T19:20:00+03:00 'Updated bibliographic information.'

loop_
_cod_related_entry_id
_cod_related_entry_database
_cod_related_entry_code
1 ChemSpider 10001804
